data_4064239
loop_
_publ_author_name
'Shima, Takanori'
'Nishiura, Masayoshi'
'Hou, Zhaomin'

_publ_section_title
;
 Tetra-, Penta-, and Hexanuclear Yttrium Hydride Clusters from
 Half-Sandwich Bis(aminobenzyl) Complexes Containing Various
 Cyclopentadienyl Ligands
;
_journal_issue 9
_journal_name_full Organometallics
_journal_page_first 2513
_journal_paper_doi 10.1021/om1012055
_journal_volume 30
_journal_year 2011
_chemical_formula_sum 'C30 H45 N2 Si Y'
_chemical_formula_weight 550.68
_chemical_name_common (C5Me4SiMe3)Y(CH2C6H4NMe2)2
_chemical_name_systematic
; 
 ? 
;
_space_group_IT_number 2
_symmetry_cell_setting triclinic
_symmetry_space_group_name_Hall '-P 1'
_symmetry_space_group_name_H-M 'P -1'
_atom_sites_solution_hydrogens geom
_atom_sites_solution_primary direct
_atom_sites_solution_secondary difmap
_audit_creation_method SHELXL-97
_cell_angle_alpha 91.798(2)
_cell_angle_beta 95.2210(10)
_cell_angle_gamma 105.4200(10)
_cell_formula_units_Z 2
_cell_length_a 10.5186(9)
_cell_length_b 10.5728(9)
_cell_length_c 13.7075(11)
_cell_measurement_reflns_used 6878
_cell_measurement_temperature 173(2)
_cell_measurement_theta_max 25.03
_cell_measurement_theta_min 1.49
_cell_volume 1461.0(2)
_computing_cell_refinement 'Bruker SMART'
_computing_data_collection 'Bruker SMART'
_computing_data_reduction 'Bruker SHELXTL'
_computing_molecular_graphics 'ORTEP-III (Farrugia, 1997)'
_computing_publication_material 'Bruker SHELXTL'
_computing_structure_refinement 'SHELXL-97 (Sheldrick, 1997)'
_computing_structure_solution 'SHELXS-97 (Sheldrick, 1990)'
_diffrn_ambient_temperature 173(2)
_diffrn_measured_fraction_theta_full 0.971
_diffrn_measured_fraction_theta_max 0.971
_diffrn_measurement_device_type 'CCD area detector'
_diffrn_measurement_method 'phi and omega scans'
_diffrn_radiation_monochromator graphite
_diffrn_radiation_source 'fine-focus sealed tube'
_diffrn_radiation_type MoK\a
_diffrn_radiation_wavelength 0.71073
_diffrn_reflns_av_R_equivalents 0.0154
_diffrn_reflns_av_sigmaI/netI 0.0349
_diffrn_reflns_limit_h_max 12
_diffrn_reflns_limit_h_min -12
_diffrn_reflns_limit_k_max 7
_diffrn_reflns_limit_k_min -12
_diffrn_reflns_limit_l_max 15
_diffrn_reflns_limit_l_min -16
_diffrn_reflns_number 6878
_diffrn_reflns_theta_full 25.03
_diffrn_reflns_theta_max 25.03
_diffrn_reflns_theta_min 1.49
_exptl_absorpt_coefficient_mu 2.056
_exptl_absorpt_correction_T_max 0.5774
_exptl_absorpt_correction_T_min 0.5330
_exptl_absorpt_correction_type multi-scan
_exptl_absorpt_process_details SADABS
_exptl_crystal_colour yellow
_exptl_crystal_density_diffrn 1.252
_exptl_crystal_density_method 'not measured'
_exptl_crystal_description block
_exptl_crystal_F_000 584
_exptl_crystal_size_max 0.35
_exptl_crystal_size_mid 0.30
_exptl_crystal_size_min 0.30
_refine_diff_density_max 0.287
_refine_diff_density_min -0.389
_refine_diff_density_rms 0.080
_refine_ls_extinction_method none
_refine_ls_goodness_of_fit_ref 1.033
_refine_ls_hydrogen_treatment none
_refine_ls_matrix_type full
_refine_ls_number_parameters 318
_refine_ls_number_reflns 5024
_refine_ls_number_restraints 0
_refine_ls_restrained_S_all 1.033
_refine_ls_R_factor_all 0.0370
_refine_ls_R_factor_gt 0.0307
_refine_ls_shift/su_max 0.003
_refine_ls_shift/su_mean 0.000
_refine_ls_structure_factor_coef Fsqd
_refine_ls_weighting_details 'calc w=1/[\s^2^(Fo^2^)+(0.0500P)^2^+0.0000P] where P=(Fo^2^+2Fc^2^)/3'
_refine_ls_weighting_scheme calc
_refine_ls_wR_factor_gt 0.0789
_refine_ls_wR_factor_ref 0.0804
_reflns_number_gt 4316
_reflns_number_total 5024
_reflns_threshold_expression >2sigma(I)
_cod_data_source_file om1012055_si_002.cif
_cod_data_source_block 1a
_cod_original_sg_symbol_H-M P-1
_cod_database_code 4064239

loop_
_symmetry_equiv_pos_as_xyz
'x, y, z'
'-x, -y, -z'

loop_
_atom_site_label
_atom_site_type_symbol
_atom_site_fract_x
_atom_site_fract_y
_atom_site_fract_z
_atom_site_U_iso_or_equiv
_atom_site_adp_type
_atom_site_occupancy
_atom_site_symmetry_multiplicity
_atom_site_calc_flag
_atom_site_refinement_flags
Y1 Y 0.75386(2) 0.83829(2) 0.714167(16) 0.02377(9) Uani 1 1 d .
Si1 Si 0.75909(8) 1.21730(7) 0.79815(5) 0.03832(19) Uani 1 1 d .
N1 N 0.92441(19) 0.7557(2) 0.62627(14) 0.0295(5) Uani 1 1 d .
N2 N 0.5067(2) 0.7852(2) 0.65747(15) 0.0330(5) Uani 1 1 d .
C1 C 0.7917(3) 0.9434(3) 0.55922(18) 0.0340(6) Uani 1 1 d .
H1A H 0.7208 0.9849 0.5374 0.041 Uiso 1 1 calc R
H1B H 0.8790 1.0092 0.5629 0.041 Uiso 1 1 calc R
C2 C 0.7870(2) 0.8268(3) 0.49643(18) 0.0311(6) Uani 1 1 d .
C3 C 0.7118(3) 0.7988(3) 0.40429(19) 0.0382(6) Uani 1 1 d .
H3 H 0.6666 0.8602 0.3805 0.046 Uiso 1 1 calc R
C4 C 0.7009(3) 0.6863(3) 0.3470(2) 0.0444(7) Uani 1 1 d .
H4 H 0.6485 0.6711 0.2854 0.053 Uiso 1 1 calc R
C5 C 0.7659(3) 0.5962(3) 0.3791(2) 0.0464(7) Uani 1 1 d .
H5 H 0.7604 0.5194 0.3392 0.056 Uiso 1 1 calc R
C6 C 0.8398(3) 0.6181(3) 0.4705(2) 0.0398(6) Uani 1 1 d .
H6 H 0.8844 0.5557 0.4931 0.048 Uiso 1 1 calc R
C7 C 0.8489(2) 0.7302(2) 0.52880(18) 0.0303(6) Uani 1 1 d .
C8 C 0.9454(3) 0.6356(3) 0.6709(2) 0.0393(6) Uani 1 1 d .
H8A H 0.8600 0.5694 0.6703 0.059 Uiso 1 1 calc R
H8B H 0.9857 0.6577 0.7387 0.059 Uiso 1 1 calc R
H8C H 1.0044 0.6005 0.6331 0.059 Uiso 1 1 calc R
C9 C 1.0576(2) 0.8472(3) 0.6186(2) 0.0382(6) Uani 1 1 d .
H9A H 1.1081 0.8044 0.5781 0.057 Uiso 1 1 calc R
H9B H 1.1053 0.8703 0.6843 0.057 Uiso 1 1 calc R
H9C H 1.0472 0.9271 0.5884 0.057 Uiso 1 1 calc R
C10 C 0.6411(2) 0.6073(2) 0.73774(19) 0.0317(6) Uani 1 1 d .
H10A H 0.6200 0.5537 0.6749 0.038 Uiso 1 1 calc R
H10B H 0.6945 0.5679 0.7848 0.038 Uiso 1 1 calc R
C11 C 0.5206(2) 0.6221(2) 0.77782(17) 0.0272(5) Uani 1 1 d .
C12 C 0.4701(3) 0.5567(3) 0.85979(18) 0.0338(6) Uani 1 1 d .
H12 H 0.5140 0.4976 0.8892 0.041 Uiso 1 1 calc R
C13 C 0.3601(3) 0.5745(3) 0.8990(2) 0.0403(7) Uani 1 1 d .
H13 H 0.3296 0.5279 0.9543 0.048 Uiso 1 1 calc R
C14 C 0.2935(3) 0.6598(3) 0.8587(2) 0.0430(7) Uani 1 1 d .
H14 H 0.2167 0.6712 0.8852 0.052 Uiso 1 1 calc R
C15 C 0.3400(2) 0.7281(3) 0.77935(19) 0.0369(6) Uani 1 1 d .
H15 H 0.2952 0.7875 0.7515 0.044 Uiso 1 1 calc R
C16 C 0.4516(2) 0.7110(2) 0.73970(18) 0.0296(5) Uani 1 1 d .
C17 C 0.4702(3) 0.9105(3) 0.6473(2) 0.0472(8) Uani 1 1 d .
H17A H 0.3748 0.8919 0.6277 0.071 Uiso 1 1 calc R
H17B H 0.5195 0.9606 0.5973 0.071 Uiso 1 1 calc R
H17C H 0.4923 0.9619 0.7103 0.071 Uiso 1 1 calc R
C18 C 0.4619(3) 0.7049(3) 0.56404(19) 0.0450(7) Uani 1 1 d .
H18A H 0.4834 0.6206 0.5699 0.068 Uiso 1 1 calc R
H18B H 0.5068 0.7517 0.5109 0.068 Uiso 1 1 calc R
H18C H 0.3658 0.6892 0.5496 0.068 Uiso 1 1 calc R
C19 C 0.8012(2) 1.0599(2) 0.82649(17) 0.0275(5) Uani 1 1 d .
C20 C 0.9303(2) 1.0413(2) 0.81608(17) 0.0297(5) Uani 1 1 d .
C21 C 0.9418(2) 0.9300(2) 0.86648(17) 0.0300(6) Uani 1 1 d .
C22 C 0.8212(3) 0.8766(2) 0.90748(17) 0.0302(6) Uani 1 1 d .
C23 C 0.7364(2) 0.9569(2) 0.88475(17) 0.0276(5) Uani 1 1 d .
C24 C 1.0393(3) 1.1312(3) 0.7669(2) 0.0411(7) Uani 1 1 d .
H24A H 1.0764 1.2126 0.8079 0.062 Uiso 1 1 calc R
H24B H 1.0032 1.1518 0.7028 0.062 Uiso 1 1 calc R
H24C H 1.1092 1.0876 0.7581 0.062 Uiso 1 1 calc R
C25 C 1.0655(3) 0.8850(3) 0.8888(2) 0.0473(8) Uani 1 1 d .
H25A H 1.1344 0.9318 0.8492 0.071 Uiso 1 1 calc R
H25B H 1.0454 0.7903 0.8729 0.071 Uiso 1 1 calc R
H25C H 1.0970 0.9038 0.9586 0.071 Uiso 1 1 calc R
C26 C 0.7972(3) 0.7628(3) 0.9738(2) 0.0470(7) Uani 1 1 d .
H26A H 0.8359 0.7944 1.0407 0.071 Uiso 1 1 calc R
H26B H 0.8385 0.6964 0.9500 0.071 Uiso 1 1 calc R
H26C H 0.7016 0.7237 0.9736 0.071 Uiso 1 1 calc R
C27 C 0.6070(3) 0.9419(3) 0.92934(19) 0.0390(6) Uani 1 1 d .
H27A H 0.5693 0.8495 0.9421 0.059 Uiso 1 1 calc R
H27B H 0.5447 0.9709 0.8837 0.059 Uiso 1 1 calc R
H27C H 0.6233 0.9956 0.9911 0.059 Uiso 1 1 calc R
C28 C 0.7630(4) 1.2539(3) 0.6657(2) 0.0668(11) Uani 1 1 d .
H28A H 0.8532 1.2658 0.6475 0.100 Uiso 1 1 calc R
H28B H 0.7357 1.3344 0.6549 0.100 Uiso 1 1 calc R
H28C H 0.7022 1.1806 0.6254 0.100 Uiso 1 1 calc R
C29 C 0.5916(3) 1.2226(3) 0.8320(3) 0.0634(10) Uani 1 1 d .
H29A H 0.5231 1.1517 0.7951 0.095 Uiso 1 1 calc R
H29B H 0.5764 1.3075 0.8161 0.095 Uiso 1 1 calc R
H29C H 0.5879 1.2115 0.9025 0.095 Uiso 1 1 calc R
C30 C 0.8806(3) 1.3569(3) 0.8725(2) 0.0510(8) Uani 1 1 d .
H30A H 0.8874 1.3352 0.9414 0.076 Uiso 1 1 calc R
H30B H 0.8503 1.4366 0.8670 0.076 Uiso 1 1 calc R
H30C H 0.9677 1.3718 0.8479 0.076 Uiso 1 1 calc R

loop_
_atom_site_aniso_label
_atom_site_aniso_U_11
_atom_site_aniso_U_22
_atom_site_aniso_U_33
_atom_site_aniso_U_23
_atom_site_aniso_U_13
_atom_site_aniso_U_12
Y1 0.02536(13) 0.02347(14) 0.02353(13) 0.00159(9) 0.00120(9) 0.00880(9)
Si1 0.0531(5) 0.0254(4) 0.0380(4) -0.0003(3) -0.0054(4) 0.0170(3)
N1 0.0286(11) 0.0302(12) 0.0314(11) 0.0029(9) 0.0051(9) 0.0100(9)
N2 0.0298(11) 0.0307(12) 0.0384(12) 0.0103(10) -0.0023(9) 0.0093(9)
C1 0.0404(15) 0.0335(15) 0.0312(14) 0.0060(11) 0.0080(11) 0.0137(12)
C2 0.0314(13) 0.0337(15) 0.0276(13) 0.0059(11) 0.0078(10) 0.0055(11)
C3 0.0365(15) 0.0436(17) 0.0323(15) 0.0049(12) 0.0042(12) 0.0067(13)
C4 0.0385(16) 0.0521(19) 0.0336(15) -0.0038(13) 0.0000(12) -0.0013(14)
C5 0.0520(18) 0.0373(17) 0.0427(17) -0.0125(13) 0.0088(14) -0.0001(14)
C6 0.0388(15) 0.0352(16) 0.0444(16) -0.0042(12) 0.0072(12) 0.0078(12)
C7 0.0277(13) 0.0309(14) 0.0317(14) -0.0006(11) 0.0074(10) 0.0055(11)
C8 0.0425(16) 0.0367(16) 0.0460(16) 0.0055(13) 0.0086(13) 0.0215(13)
C9 0.0288(13) 0.0441(17) 0.0404(15) 0.0020(13) 0.0044(11) 0.0075(12)
C10 0.0325(13) 0.0265(14) 0.0373(14) 0.0027(11) 0.0013(11) 0.0106(11)
C11 0.0292(13) 0.0194(12) 0.0316(13) -0.0002(10) -0.0030(10) 0.0062(10)
C12 0.0394(15) 0.0300(14) 0.0328(14) 0.0051(11) -0.0013(11) 0.0121(12)
C13 0.0476(17) 0.0410(17) 0.0356(15) 0.0097(12) 0.0104(12) 0.0148(13)
C14 0.0379(15) 0.0517(18) 0.0440(16) 0.0042(14) 0.0116(13) 0.0175(14)
C15 0.0323(14) 0.0383(16) 0.0434(16) 0.0048(12) -0.0020(12) 0.0168(12)
C16 0.0288(13) 0.0285(14) 0.0301(13) 0.0016(10) -0.0022(10) 0.0068(11)
C17 0.0364(15) 0.0414(17) 0.067(2) 0.0253(15) -0.0004(14) 0.0153(13)
C18 0.0367(15) 0.059(2) 0.0337(15) 0.0107(14) -0.0010(12) 0.0035(14)
C19 0.0330(13) 0.0252(13) 0.0254(12) -0.0013(10) 0.0007(10) 0.0107(11)
C20 0.0304(13) 0.0288(14) 0.0261(13) -0.0061(10) 0.0000(10) 0.0035(11)
C21 0.0320(13) 0.0324(14) 0.0266(13) -0.0069(11) -0.0064(10) 0.0147(11)
C22 0.0416(15) 0.0279(14) 0.0210(12) 0.0006(10) -0.0029(10) 0.0117(11)
C23 0.0315(13) 0.0284(14) 0.0231(12) -0.0028(10) 0.0029(10) 0.0089(11)
C24 0.0373(15) 0.0407(17) 0.0384(16) -0.0036(13) 0.0076(12) -0.0019(13)
C25 0.0436(17) 0.058(2) 0.0443(17) -0.0149(14) -0.0151(13) 0.0283(15)
C26 0.071(2) 0.0354(16) 0.0318(15) 0.0064(12) -0.0064(14) 0.0123(15)
C27 0.0368(15) 0.0470(17) 0.0341(15) -0.0020(12) 0.0087(12) 0.0114(13)
C28 0.125(3) 0.0330(18) 0.0426(18) 0.0051(14) -0.0110(19) 0.029(2)
C29 0.064(2) 0.0404(19) 0.093(3) -0.0065(18) -0.0051(19) 0.0325(17)
C30 0.071(2) 0.0289(16) 0.0522(18) -0.0040(13) -0.0068(16) 0.0165(15)

loop_
_atom_type_symbol
_atom_type_description
_atom_type_scat_dispersion_real
_atom_type_scat_dispersion_imag
_atom_type_scat_source
C C 0.0033 0.0016 'International Tables Vol C Tables 4.2.6.8 and 6.1.1.4'
H H 0.0000 0.0000 'International Tables Vol C Tables 4.2.6.8 and 6.1.1.4'
N N 0.0061 0.0033 'International Tables Vol C Tables 4.2.6.8 and 6.1.1.4'
Si Si 0.0817 0.0704 'International Tables Vol C Tables 4.2.6.8 and 6.1.1.4'
Y Y -2.7962 3.5667 'International Tables Vol C Tables 4.2.6.8 and 6.1.1.4'

loop_
_geom_angle_atom_site_label_1
_geom_angle_atom_site_label_2
_geom_angle_atom_site_label_3
_geom_angle
C1 Y1 C10 127.72(9)
C1 Y1 N2 86.92(8)
C10 Y1 N2 68.74(7)
C1 Y1 N1 69.09(8)
C10 Y1 N1 87.84(7)
N2 Y1 N1 125.19(7)
C1 Y1 C23 126.20(8)
C10 Y1 C23 102.24(8)
N2 Y1 C23 95.00(7)
N1 Y1 C23 139.15(7)
C1 Y1 C19 96.34(8)
C10 Y1 C19 133.35(8)
N2 Y1 C19 103.82(7)
N1 Y1 C19 126.50(7)
C23 Y1 C19 31.14(7)
C1 Y1 C22 142.46(8)
C10 Y1 C22 89.32(8)
N2 Y1 C22 116.22(7)
N1 Y1 C22 112.04(7)
C23 Y1 C22 30.61(7)
C19 Y1 C22 51.31(7)
C1 Y1 C20 91.89(8)
C10 Y1 C20 138.17(8)
N2 Y1 C20 134.61(7)
N1 Y1 C20 96.04(7)
C23 Y1 C20 50.83(7)
C19 Y1 C20 31.23(7)
C22 Y1 C20 50.66(8)
C1 Y1 C21 116.60(9)
C10 Y1 C21 108.68(8)
N2 Y1 C21 144.96(7)
N1 Y1 C21 88.75(7)
C23 Y1 C21 50.45(7)
C19 Y1 C21 51.03(7)
C22 Y1 C21 30.61(8)
C20 Y1 C21 30.33(7)
C1 Y1 C2 28.52(8)
C10 Y1 C2 101.21(8)
N2 Y1 C2 84.73(7)
N1 Y1 C2 51.04(6)
C23 Y1 C2 154.70(7)
C19 Y1 C2 124.52(7)
C22 Y1 C2 158.93(8)
C20 Y1 C2 113.49(7)
C21 Y1 C2 128.51(7)
C1 Y1 C11 132.43(8)
C10 Y1 C11 27.89(7)
N2 Y1 C11 50.33(6)
N1 Y1 C11 115.47(6)
C23 Y1 C11 83.01(7)
C19 Y1 C11 111.73(7)
C22 Y1 C11 82.63(7)
C20 Y1 C11 131.55(7)
C21 Y1 C11 110.90(7)
C2 Y1 C11 114.92(6)
C28 Si1 C30 108.20(16)
C28 Si1 C19 113.27(13)
C30 Si1 C19 109.13(12)
C28 Si1 C29 106.70(17)
C30 Si1 C29 105.46(15)
C19 Si1 C29 113.66(13)
C7 N1 C8 113.8(2)
C7 N1 C9 109.38(18)
C8 N1 C9 107.5(2)
C7 N1 Y1 96.83(13)
C8 N1 Y1 110.21(14)
C9 N1 Y1 119.13(16)
C16 N2 C17 113.6(2)
C16 N2 C18 110.3(2)
C17 N2 C18 108.3(2)
C16 N2 Y1 100.26(13)
C17 N2 Y1 108.37(15)
C18 N2 Y1 116.05(16)
C2 C1 Y1 98.87(15)
C3 C2 C7 115.8(2)
C3 C2 C1 122.3(2)
C7 C2 C1 121.7(2)
C3 C2 Y1 141.05(17)
C7 C2 Y1 79.41(14)
C1 C2 Y1 52.61(12)
C4 C3 C2 122.9(3)
C5 C4 C3 119.9(3)
C4 C5 C6 119.5(3)
C7 C6 C5 120.6(3)
C6 C7 C2 121.3(2)
C6 C7 N1 122.1(2)
C2 C7 N1 116.7(2)
C11 C10 Y1 100.55(15)
C12 C11 C16 115.2(2)
C12 C11 C10 123.2(2)
C16 C11 C10 121.5(2)
C12 C11 Y1 143.18(17)
C16 C11 Y1 79.80(14)
C10 C11 Y1 51.56(12)
C13 C12 C11 122.9(2)
C12 C13 C14 120.4(2)
C15 C14 C13 119.1(3)
C14 C15 C16 120.8(2)
C15 C16 C11 121.6(2)
C15 C16 N2 122.3(2)
C11 C16 N2 116.0(2)
C23 C19 C20 106.1(2)
C23 C19 Si1 129.19(18)
C20 C19 Si1 122.44(18)
C23 C19 Y1 74.18(13)
C20 C19 Y1 75.10(13)
Si1 C19 Y1 129.21(11)
C21 C20 C19 108.5(2)
C21 C20 C24 125.2(2)
C19 C20 C24 126.1(2)
C21 C20 Y1 75.47(14)
C19 C20 Y1 73.67(13)
C24 C20 Y1 120.79(16)
C20 C21 C22 108.2(2)
C20 C21 C25 127.2(2)
C22 C21 C25 123.9(2)
C20 C21 Y1 74.21(13)
C22 C21 Y1 73.36(13)
C25 C21 Y1 125.74(17)
C23 C22 C21 108.1(2)
C23 C22 C26 126.9(2)
C21 C22 C26 124.7(2)
C23 C22 Y1 74.42(13)
C21 C22 Y1 76.03(13)
C26 C22 Y1 121.12(17)
C22 C23 C19 109.1(2)
C22 C23 C27 122.7(2)
C19 C23 C27 127.7(2)
C22 C23 Y1 74.97(14)
C19 C23 Y1 74.68(13)
C27 C23 Y1 123.28(16)

loop_
_geom_bond_atom_site_label_1
_geom_bond_atom_site_label_2
_geom_bond_distance
Y1 C1 2.444(2)
Y1 C10 2.461(2)
Y1 N2 2.551(2)
Y1 N1 2.568(2)
Y1 C23 2.662(2)
Y1 C19 2.669(2)
Y1 C22 2.670(2)
Y1 C20 2.688(2)
Y1 C21 2.704(2)
Y1 C2 3.039(2)
Y1 C11 3.089(2)
Si1 C28 1.870(3)
Si1 C30 1.875(3)
Si1 C19 1.875(2)
Si1 C29 1.877(3)
N1 C7 1.469(3)
N1 C8 1.486(3)
N1 C9 1.491(3)
N2 C16 1.468(3)
N2 C17 1.480(3)
N2 C18 1.481(3)
C1 C2 1.468(4)
C2 C3 1.407(4)
C2 C7 1.412(4)
C3 C4 1.377(4)
C4 C5 1.374(4)
C5 C6 1.392(4)
C6 C7 1.385(4)
C10 C11 1.470(3)
C11 C12 1.409(3)
C11 C16 1.417(3)
C12 C13 1.374(4)
C13 C14 1.380(4)
C14 C15 1.379(4)
C15 C16 1.388(4)
C19 C23 1.431(3)
C19 C20 1.442(3)
C20 C21 1.410(3)
C20 C24 1.508(3)
C21 C22 1.419(4)
C21 C25 1.509(3)
C22 C23 1.407(3)
C22 C26 1.512(3)
C23 C27 1.515(3)
